data_2228462
loop_
_publ_author_name
'Mu, Yi-Qiang'
'Zhao, Jun'
'Li, Cai'

_publ_section_title
;
 Tetraaquabis[5-(3-pyridyl)tetrazolido-\k<i>N</i>^5^]zinc(II)
 tetrahydrate
;
_journal_coeditor_code LH5162
_journal_issue 12
_journal_name_full 'Acta Crystallographica Section E'
_journal_page_first m1667
_journal_paper_doi 10.1107/S1600536810048464
_journal_volume 66
_journal_year 2010
_chemical_formula_iupac '[Zn (C6 H4 N5)2 (H2 O)4], 4H2 O'
_chemical_formula_moiety 'C12 H16 N10 O4 Zn, 4(H2 O)'
_chemical_formula_sum 'C12 H24 N10 O8 Zn'
_chemical_formula_weight 501.78
_chemical_name_systematic
;
Tetraaquabis[5-(3-pyridyl)tetrazolido-\k<i>N</i>^5^]zinc(II)
tetrahydrate
;
_space_group_IT_number 2
_symmetry_cell_setting triclinic
_symmetry_space_group_name_Hall '-P 1'
_symmetry_space_group_name_H-M 'P -1'
_atom_sites_solution_hydrogens geom
_atom_sites_solution_primary direct
_atom_sites_solution_secondary difmap
_audit_creation_method SHELXL-97
_cell_angle_alpha 85.942(2)
_cell_angle_beta 65.075(2)
_cell_angle_gamma 72.369(2)
_cell_formula_units_Z 1
_cell_length_a 8.0930(13)
_cell_length_b 8.5836(14)
_cell_length_c 8.7082(14)
_cell_measurement_reflns_used 2640
_cell_measurement_temperature 296(2)
_cell_measurement_theta_max 25.01
_cell_measurement_theta_min 2.5
_cell_volume 521.69(15)
_computing_cell_refinement 'SAINT (Bruker, 2007)'
_computing_data_collection 'SMART (Bruker, 2007)'
_computing_data_reduction 'SAINT (Bruker, 2007)'
_computing_molecular_graphics 'SHELXTL (Sheldrick, 2008) and DIAMOND (Brandenburg, 1999)'
_computing_publication_material 'SHELXTL (Sheldrick, 2008)'
_computing_structure_refinement 'SHELXS97 (Sheldrick, 2008)'
_computing_structure_solution 'SHELXS97 (Sheldrick, 2008)'
_diffrn_ambient_temperature 296(2)
_diffrn_measured_fraction_theta_full 0.984
_diffrn_measured_fraction_theta_max 0.984
_diffrn_measurement_device_type 'Bruker SMART CCD'
_diffrn_measurement_method '\f and \w'
_diffrn_radiation_monochromator graphite
_diffrn_radiation_source 'fine-focus sealed tube'
_diffrn_radiation_type MoK\a
_diffrn_radiation_wavelength 0.71073
_diffrn_reflns_av_R_equivalents 0.0183
_diffrn_reflns_av_sigmaI/netI 0.0275
_diffrn_reflns_limit_h_max 9
_diffrn_reflns_limit_h_min -8
_diffrn_reflns_limit_k_max 9
_diffrn_reflns_limit_k_min -10
_diffrn_reflns_limit_l_max 10
_diffrn_reflns_limit_l_min -9
_diffrn_reflns_number 2640
_diffrn_reflns_theta_full 25.01
_diffrn_reflns_theta_max 25.01
_diffrn_reflns_theta_min 2.50
_exptl_absorpt_coefficient_mu 1.240
_exptl_absorpt_correction_T_max 0.800
_exptl_absorpt_correction_T_min 0.717
_exptl_absorpt_correction_type multi-scan
_exptl_absorpt_process_details '(SADABS; Sheldrick, 1996)'
_exptl_crystal_colour Colorless
_exptl_crystal_density_diffrn 1.597
_exptl_crystal_density_method 'not measured'
_exptl_crystal_description Prism
_exptl_crystal_F_000 260
_exptl_crystal_size_max 0.35
_exptl_crystal_size_mid 0.23
_exptl_crystal_size_min 0.18
_refine_diff_density_max 0.246
_refine_diff_density_min -0.480
_refine_ls_extinction_method none
_refine_ls_goodness_of_fit_ref 1.003
_refine_ls_hydrogen_treatment constr
_refine_ls_matrix_type full
_refine_ls_number_parameters 142
_refine_ls_number_reflns 1814
_refine_ls_number_restraints 0
_refine_ls_restrained_S_all 1.003
_refine_ls_R_factor_all 0.0264
_refine_ls_R_factor_gt 0.0261
_refine_ls_shift/su_max 0.000
_refine_ls_shift/su_mean 0.000
_refine_ls_structure_factor_coef Fsqd
_refine_ls_weighting_details 'calc w=1/[\s^2^(Fo^2^)+(0.0380P)^2^+0.3832P] where P=(Fo^2^+2Fc^2^)/3'
_refine_ls_weighting_scheme calc
_refine_ls_wR_factor_gt 0.0709
_refine_ls_wR_factor_ref 0.0712
_reflns_number_gt 1788
_reflns_number_total 1814
_reflns_threshold_expression I>2\s(I)
_cod_data_source_file lh5162.cif
_cod_data_source_block I
_cod_database_code 2228462
_cod_database_fobs_code 2228462

loop_
_symmetry_equiv_pos_as_xyz
'x, y, z'
'-x, -y, -z'

loop_
_atom_site_type_symbol
_atom_site_label
_atom_site_fract_x
_atom_site_fract_y
_atom_site_fract_z
_atom_site_U_iso_or_equiv
_atom_site_adp_type
_atom_site_calc_flag
_atom_site_refinement_flags
_atom_site_occupancy
_atom_site_disorder_assembly
_atom_site_disorder_group
Zn Zn1 1.0000 0.5000 0.0000 0.02415(12) Uani d S 1 . .
N N1 0.9006(2) 0.5872(2) 0.2605(2) 0.0253(3) Uani d . 1 . .
N N2 1.2471(2) 0.8188(2) 0.3456(2) 0.0295(4) Uani d . 1 . .
N N3 1.3341(2) 0.8789(2) 0.4176(2) 0.0323(4) Uani d . 1 . .
N N4 1.2417(3) 0.8856(2) 0.5824(2) 0.0316(4) Uani d . 1 . .
N N5 1.0910(2) 0.8308(2) 0.6230(2) 0.0277(4) Uani d . 1 . .
O O1 1.2917(2) 0.49525(18) -0.06216(18) 0.0332(3) Uani d . 1 . .
H H1A 1.3635 0.4132 -0.0366 0.050 Uiso d R 1 . .
H H1B 1.3182 0.5786 -0.0438 0.050 Uiso d R 1 . .
O O2 0.9302(2) 0.74166(18) -0.05239(19) 0.0431(4) Uani d . 1 . .
H H2A 0.9749 0.7802 -0.1488 0.052 Uiso d R 1 . .
H H2B 0.8479 0.8183 0.0214 0.065 Uiso d R 1 . .
O O3 0.5798(2) 0.25397(19) 1.00465(19) 0.0359(3) Uani d . 1 . .
H H3B 0.5938 0.1703 1.0616 0.054 Uiso d R 1 . .
H H3A 0.6317 0.2165 0.9019 0.054 Uiso d R 1 . .
O O4 0.6545(2) -0.01658(18) 0.19326(18) 0.0337(3) Uani d . 1 . .
H H4A 0.6930 0.0211 0.2554 0.051 Uiso d R 1 . .
H H4B 0.5598 -0.0480 0.2593 0.051 Uiso d R 1 . .
C C1 1.0065(3) 0.6594(2) 0.2951(2) 0.0280(4) Uani d . 1 . .
H H1 1.1170 0.6696 0.2055 0.034 Uiso calc R 1 . .
C C2 0.9644(3) 0.7203(2) 0.4543(2) 0.0233(4) Uani d . 1 . .
C C3 0.7977(3) 0.7081(3) 0.5869(2) 0.0284(4) Uani d . 1 . .
H H3 0.7630 0.7474 0.6965 0.034 Uiso calc R 1 . .
C C4 0.6849(3) 0.6368(3) 0.5532(3) 0.0332(5) Uani d . 1 . .
H H4 0.5716 0.6286 0.6401 0.040 Uiso calc R 1 . .
C C5 0.7393(3) 0.5773(2) 0.3904(2) 0.0283(4) Uani d . 1 . .
H H5 0.6616 0.5287 0.3700 0.034 Uiso calc R 1 . .
C C6 1.0978(3) 0.7907(2) 0.4753(2) 0.0234(4) Uani d . 1 . .

loop_
_atom_site_aniso_label
_atom_site_aniso_U_11
_atom_site_aniso_U_22
_atom_site_aniso_U_33
_atom_site_aniso_U_12
_atom_site_aniso_U_13
_atom_site_aniso_U_23
Zn1 0.02550(18) 0.02944(19) 0.01939(18) -0.01032(13) -0.00976(13) 0.00137(12)
N1 0.0254(8) 0.0299(8) 0.0232(8) -0.0103(7) -0.0113(7) 0.0027(6)
N2 0.0297(9) 0.0378(9) 0.0237(8) -0.0157(7) -0.0099(7) 0.0023(7)
N3 0.0321(9) 0.0394(10) 0.0304(9) -0.0173(8) -0.0134(7) 0.0026(7)
N4 0.0353(9) 0.0353(9) 0.0318(9) -0.0161(8) -0.0176(8) 0.0031(7)
N5 0.0331(9) 0.0313(9) 0.0231(8) -0.0147(7) -0.0127(7) 0.0033(7)
O1 0.0273(7) 0.0398(8) 0.0351(8) -0.0100(6) -0.0148(6) -0.0026(6)
O2 0.0585(10) 0.0300(8) 0.0218(7) -0.0056(7) -0.0051(7) 0.0046(6)
O3 0.0379(8) 0.0388(8) 0.0276(8) -0.0126(7) -0.0099(6) 0.0030(6)
O4 0.0364(8) 0.0421(8) 0.0248(7) -0.0187(7) -0.0099(6) 0.0004(6)
C1 0.0277(10) 0.0370(11) 0.0201(9) -0.0155(8) -0.0067(8) 0.0013(8)
C2 0.0246(9) 0.0236(9) 0.0229(9) -0.0071(7) -0.0115(7) 0.0034(7)
C3 0.0274(10) 0.0355(10) 0.0202(9) -0.0096(8) -0.0076(8) -0.0004(8)
C4 0.0254(10) 0.0461(12) 0.0258(10) -0.0154(9) -0.0055(8) 0.0021(9)
C5 0.0253(10) 0.0357(11) 0.0275(10) -0.0128(8) -0.0123(8) 0.0033(8)
C6 0.0260(9) 0.0231(9) 0.0227(9) -0.0086(7) -0.0111(7) 0.0037(7)

loop_
_atom_type_symbol
_atom_type_description
_atom_type_scat_dispersion_real
_atom_type_scat_dispersion_imag
_atom_type_scat_source
C C 0.0033 0.0016 'International Tables Vol C Tables 4.2.6.8 and 6.1.1.4'
H H 0.0000 0.0000 'International Tables Vol C Tables 4.2.6.8 and 6.1.1.4'
O O 0.0106 0.0060 'International Tables Vol C Tables 4.2.6.8 and 6.1.1.4'
Zn Zn 0.2839 1.4301 'International Tables Vol C Tables 4.2.6.8 and 6.1.1.4'
N N 0.0061 0.0033 'International Tables Vol C Tables 4.2.6.8 and 6.1.1.4'

loop_
_geom_angle_atom_site_label_1
_geom_angle_atom_site_label_2
_geom_angle_atom_site_label_3
_geom_angle_site_symmetry_1
_geom_angle_site_symmetry_3
_geom_angle
_geom_angle_publ_flag
O2 Zn1 O2 2_765 . 180.0 ?
O2 Zn1 N1 2_765 2_765 86.61(6) ?
O2 Zn1 N1 . 2_765 93.39(6) ?
O2 Zn1 N1 2_765 . 93.39(6) ?
O2 Zn1 N1 . . 86.61(6) ?
N1 Zn1 N1 2_765 . 180.0 ?
O2 Zn1 O1 2_765 2_765 91.09(7) ?
O2 Zn1 O1 . 2_765 88.91(7) ?
N1 Zn1 O1 2_765 2_765 92.52(6) ?
N1 Zn1 O1 . 2_765 87.48(6) ?
O2 Zn1 O1 2_765 . 88.91(7) ?
O2 Zn1 O1 . . 91.09(7) ?
N1 Zn1 O1 2_765 . 87.48(6) ?
N1 Zn1 O1 . . 92.52(6) ?
O1 Zn1 O1 2_765 . 180.00(8) ?
C1 N1 C5 . . 116.84(17) ?
C1 N1 Zn1 . . 117.54(12) ?
C5 N1 Zn1 . . 125.61(13) ?
C6 N2 N3 . . 104.97(16) ?
N4 N3 N2 . . 109.42(16) ?
N3 N4 N5 . . 109.47(16) ?
C6 N5 N4 . . 105.07(15) ?
Zn1 O1 H1A . . 118.6 ?
Zn1 O1 H1B . . 122.1 ?
H1A O1 H1B . . 106.1 ?
Zn1 O2 H2A . . 126.3 ?
Zn1 O2 H2B . . 123.6 ?
H2A O2 H2B . . 110.0 ?
H3B O3 H3A . . 105.1 ?
H4A O4 H4B . . 107.1 ?
N1 C1 C2 . . 124.80(17) ?
N1 C1 H1 . . 117.6 ?
C2 C1 H1 . . 117.6 ?
C1 C2 C3 . . 117.46(17) ?
C1 C2 C6 . . 119.00(17) ?
C3 C2 C6 . . 123.53(17) ?
C4 C3 C2 . . 118.58(18) ?
C4 C3 H3 . . 120.7 ?
C2 C3 H3 . . 120.7 ?
C3 C4 C5 . . 120.07(18) ?
C3 C4 H4 . . 120.0 ?
C5 C4 H4 . . 120.0 ?
N1 C5 C4 . . 122.24(18) ?
N1 C5 H5 . . 118.9 ?
C4 C5 H5 . . 118.9 ?
N5 C6 N2 . . 111.07(16) ?
N5 C6 C2 . . 125.41(17) ?
N2 C6 C2 . . 123.50(17) ?

loop_
_geom_bond_atom_site_label_1
_geom_bond_atom_site_label_2
_geom_bond_site_symmetry_2
_geom_bond_distance
_geom_bond_publ_flag
Zn1 O2 2_765 2.0503(15) ?
Zn1 O2 . 2.0503(15) ?
Zn1 N1 2_765 2.1662(16) ?
Zn1 N1 . 2.1662(16) ?
Zn1 O1 2_765 2.1760(14) ?
Zn1 O1 . 2.1760(14) ?
N1 C1 . 1.333(3) ?
N1 C5 . 1.341(2) ?
N2 C6 . 1.335(2) ?
N2 N3 . 1.339(2) ?
N3 N4 . 1.305(3) ?
N4 N5 . 1.339(2) ?
N5 C6 . 1.329(3) ?
O1 H1A . 0.8499 ?
O1 H1B . 0.8500 ?
O2 H2A . 0.8498 ?
O2 H2B . 0.8498 ?
O3 H3B . 0.8499 ?
O3 H3A . 0.8499 ?
O4 H4A . 0.8498 ?
O4 H4B . 0.8498 ?
C1 C2 . 1.381(3) ?
C1 H1 . 0.9300 ?
C2 C3 . 1.385(3) ?
C2 C6 . 1.463(3) ?
C3 C4 . 1.373(3) ?
C3 H3 . 0.9300 ?
C4 C5 . 1.380(3) ?
C4 H4 . 0.9300 ?
C5 H5 . 0.9300 ?

loop_
_geom_hbond_atom_site_label_D
_geom_hbond_atom_site_label_H
_geom_hbond_atom_site_label_A
_geom_hbond_site_symmetry_A
_geom_hbond_distance_DH
_geom_hbond_distance_HA
_geom_hbond_distance_DA
_geom_hbond_angle_DHA
O1 H1A O3 1_654 0.85 2.02 2.848(2) 165.3
O1 H1B O3 2_766 0.85 1.97 2.813(2) 170.5
O2 H2A N5 1_554 0.85 1.89 2.733(2) 170.8
O2 H2B O4 1_565 0.85 1.92 2.768(2) 177.0
O3 H3B O4 1_556 0.85 1.97 2.811(2) 172.7
O3 H3A N2 2_766 0.85 1.96 2.792(2) 166.9
O4 H4A N4 2_766 0.85 1.99 2.838(2) 174.6
O4 H4B N3 1_445 0.85 2.02 2.870(2) 179.5

loop_
_geom_torsion_atom_site_label_1
_geom_torsion_atom_site_label_2
_geom_torsion_atom_site_label_3
_geom_torsion_atom_site_label_4
_geom_torsion_site_symmetry_1
_geom_torsion_site_symmetry_2
_geom_torsion_site_symmetry_3
_geom_torsion_site_symmetry_4
_geom_torsion
_geom_torsion_publ_flag
O2 Zn1 N1 C1 2_765 . . . 109.54(15) ?
O2 Zn1 N1 C1 . . . . -70.46(15) ?
N1 Zn1 N1 C1 2_765 . . . -7E1(10) ?
O1 Zn1 N1 C1 2_765 . . . -159.52(15) ?
O1 Zn1 N1 C1 . . . . 20.48(15) ?
O2 Zn1 N1 C5 2_765 . . . -71.60(16) ?
O2 Zn1 N1 C5 . . . . 108.40(16) ?
N1 Zn1 N1 C5 2_765 . . . 11E1(10) ?
O1 Zn1 N1 C5 2_765 . . . 19.35(16) ?
O1 Zn1 N1 C5 . . . . -160.65(16) ?
C6 N2 N3 N4 . . . . 0.2(2) ?
N2 N3 N4 N5 . . . . -0.2(2) ?
N3 N4 N5 C6 . . . . 0.1(2) ?
C5 N1 C1 C2 . . . . 1.6(3) ?
Zn1 N1 C1 C2 . . . . -179.40(15) ?
N1 C1 C2 C3 . . . . -1.3(3) ?
N1 C1 C2 C6 . . . . 177.49(18) ?
C1 C2 C3 C4 . . . . 0.0(3) ?
C6 C2 C3 C4 . . . . -178.70(19) ?
C2 C3 C4 C5 . . . . 0.8(3) ?
C1 N1 C5 C4 . . . . -0.7(3) ?
Zn1 N1 C5 C4 . . . . -179.59(15) ?
C3 C4 C5 N1 . . . . -0.5(3) ?
N4 N5 C6 N2 . . . . 0.0(2) ?
N4 N5 C6 C2 . . . . 178.35(17) ?
N3 N2 C6 N5 . . . . -0.2(2) ?
N3 N2 C6 C2 . . . . -178.53(17) ?
C1 C2 C6 N5 . . . . -169.29(19) ?
C3 C2 C6 N5 . . . . 9.4(3) ?
C1 C2 C6 N2 . . . . 8.8(3) ?
C3 C2 C6 N2 . . . . -172.44(19) ?
